data_7062302
loop_
_publ_author_name
'Zhang, Mei'
'Lu, Liping'
'Yang, Guoliang'
'Mo, Xiaofeng'
'Luo, Shunyin'
'Irfan, Majeed'
'Zeng, Zhuo'

_publ_section_title
;
 Straightforward intra/intermolecular cyclization to AIE-active cyclic
 TPE: selectively distinguishing benzaldehyde and a temperature sensor
;
_journal_issue 12
_journal_name_full 'New Journal of Chemistry'
_journal_page_first 5915
_journal_page_last 5921
_journal_paper_doi 10.1039/D3NJ00390F
_journal_volume 47
_journal_year 2023
_chemical_formula_sum 'C64 H46 F12 O6'
_chemical_formula_weight 1139.01
_space_group_crystal_system monoclinic
_space_group_IT_number 14
_space_group_name_Hall '-P 2ybc'
_space_group_name_H-M_alt 'P 1 21/c 1'
_atom_sites_solution_hydrogens geom
_audit_creation_method SHELXL-2013
_audit_update_record
;
2022-10-14 deposited with the CCDC.	2023-02-20 downloaded from the CCDC.
;
_cell_angle_alpha 90
_cell_angle_beta 102.355(2)
_cell_angle_gamma 90
_cell_formula_units_Z 2
_cell_length_a 13.6474(8)
_cell_length_b 12.6815(7)
_cell_length_c 15.7895(11)
_cell_measurement_reflns_used 9824
_cell_measurement_temperature 213(2)
_cell_measurement_theta_max 54.926
_cell_measurement_theta_min 4.433
_cell_volume 2669.4(3)
_computing_cell_refinement 'Bruker SAINT'
_computing_data_collection 'Bruker APEX2'
_computing_data_reduction 'Bruker SAINT'
_computing_molecular_graphics 'Bruker SHELXTL'
_computing_publication_material 'Bruker SHELXTL'
_computing_structure_refinement 'SHELXL-2013 (Sheldrick, 2013)'
_computing_structure_solution 'SHELXS-97 (Sheldrick 2008)'
_diffrn_ambient_temperature 213(2)
_diffrn_measured_fraction_theta_full 0.993
_diffrn_measured_fraction_theta_max 0.994
_diffrn_measurement_device_type 'Bruker APEX-II CCD'
_diffrn_measurement_method '\f and \w scans'
_diffrn_radiation_type MoK\a
_diffrn_radiation_wavelength 0.71073
_diffrn_reflns_av_R_equivalents 0.0280
_diffrn_reflns_av_unetI/netI 0.0160
_diffrn_reflns_Laue_measured_fraction_full 0.993
_diffrn_reflns_Laue_measured_fraction_max 0.994
_diffrn_reflns_limit_h_max 16
_diffrn_reflns_limit_h_min -16
_diffrn_reflns_limit_k_max 15
_diffrn_reflns_limit_k_min -15
_diffrn_reflns_limit_l_max 19
_diffrn_reflns_limit_l_min -19
_diffrn_reflns_number 39817
_diffrn_reflns_point_group_measured_fraction_full 0.993
_diffrn_reflns_point_group_measured_fraction_max 0.994
_diffrn_reflns_theta_full 25.242
_diffrn_reflns_theta_max 25.999
_diffrn_reflns_theta_min 2.743
_exptl_absorpt_coefficient_mu 0.118
_exptl_absorpt_correction_T_max 0.7456
_exptl_absorpt_correction_T_min 0.7058
_exptl_absorpt_correction_type multi-scan
_exptl_absorpt_process_details sadabs
_exptl_crystal_colour colorless
_exptl_crystal_density_diffrn 1.417
_exptl_crystal_description prismatic
_exptl_crystal_F_000 1172
_exptl_crystal_size_max 0.200
_exptl_crystal_size_mid 0.150
_exptl_crystal_size_min 0.120
_refine_diff_density_max 0.294
_refine_diff_density_min -0.209
_refine_diff_density_rms 0.033
_refine_ls_extinction_method none
_refine_ls_goodness_of_fit_ref 1.053
_refine_ls_hydrogen_treatment constr
_refine_ls_matrix_type full
_refine_ls_number_parameters 370
_refine_ls_number_reflns 5204
_refine_ls_number_restraints 0
_refine_ls_restrained_S_all 1.053
_refine_ls_R_factor_all 0.0414
_refine_ls_R_factor_gt 0.0363
_refine_ls_shift/su_max 0.000
_refine_ls_shift/su_mean 0.000
_refine_ls_structure_factor_coef Fsqd
_refine_ls_weighting_details 'w=1/[\s^2^(Fo^2^)+(0.0361P)^2^+1.0909P] where P=(Fo^2^+2Fc^2^)/3'
_refine_ls_weighting_scheme calc
_refine_ls_wR_factor_gt 0.0871
_refine_ls_wR_factor_ref 0.0910
_reflns_Friedel_coverage 0.000
_reflns_number_gt 4655
_reflns_number_total 5204
_reflns_threshold_expression 'I > 2\s(I)'
_cod_data_source_file d3nj00390f2.cif
_cod_data_source_block mo_d8v21929_0m
_cod_depositor_comments 'Adding full bibliography for 7062302--7062303.cif.'
_cod_original_sg_symbol_H-M 'P 21/c'
_cod_database_code 7062302
_shelx_space_group_comment
; 
The symmetry employed for this shelxl refinement is uniquely defined 
by the following loop, which should always be used as a source of 
symmetry information in preference to the above space-group names. 
They are only intended as comments. 
;
_shelx_estimated_absorpt_t_min 0.977
_shelx_estimated_absorpt_t_max 0.986
_shelxl_version_number 2013-4

loop_
_space_group_symop_operation_xyz
'x, y, z'
'-x, y+1/2, -z+1/2'
'-x, -y, -z'
'x, -y-1/2, z-1/2'

loop_
_atom_site_label
_atom_site_type_symbol
_atom_site_fract_x
_atom_site_fract_y
_atom_site_fract_z
_atom_site_U_iso_or_equiv
_atom_site_adp_type
_atom_site_occupancy
_atom_site_site_symmetry_order
_atom_site_calc_flag
_atom_site_refinement_flags_posn
_atom_site_refinement_flags_adp
_atom_site_refinement_flags_occupancy
_atom_site_disorder_assembly
_atom_site_disorder_group
F1 F 0.03160(7) 0.67580(8) 0.73803(6) 0.0489(2) Uani 1 1 d . . . . .
F2 F -0.06952(7) 0.72056(7) 0.61751(7) 0.0544(3) Uani 1 1 d . . . . .
F3 F -0.12862(7) 0.56929(8) 0.72857(7) 0.0509(3) Uani 1 1 d . . . . .
F4 F -0.14472(6) 0.53617(8) 0.59075(6) 0.0496(2) Uani 1 1 d . . . . .
F5 F -0.05201(7) 0.04214(7) 0.58618(6) 0.0480(2) Uani 1 1 d . . . . .
F6 F -0.07207(6) 0.10856(7) 0.45699(7) 0.0480(2) Uani 1 1 d . . . . .
O1 O 0.06395(7) 0.21500(7) 0.57561(7) 0.0333(2) Uani 1 1 d . . . . .
O2 O 0.00608(6) 0.40322(8) 0.61314(6) 0.0325(2) Uani 1 1 d . . . . .
O3 O 0.15211(7) 0.56780(7) 0.66091(7) 0.0344(2) Uani 1 1 d . . . . .
C1 C 0.45512(9) 0.27755(10) 0.55843(9) 0.0282(3) Uani 1 1 d . . . . .
C2 C 0.41776(9) 0.33930(10) 0.61348(9) 0.0273(3) Uani 1 1 d . . . . .
C3 C 0.48789(9) 0.40038(10) 0.68200(9) 0.0287(3) Uani 1 1 d . . . . .
C4 C 0.49676(11) 0.37383(12) 0.76857(10) 0.0378(3) Uani 1 1 d . . . . .
H4 H 0.4548 0.3216 0.7838 0.045 Uiso 1 1 calc R U . . .
C5 C 0.56621(13) 0.42289(15) 0.83255(11) 0.0500(4) Uani 1 1 d . . . . .
H5 H 0.5728 0.4028 0.8908 0.060 Uiso 1 1 calc R U . . .
C6 C 0.62614(14) 0.50159(17) 0.81081(12) 0.0591(5) Uani 1 1 d . . . . .
H6 H 0.6741 0.5347 0.8543 0.071 Uiso 1 1 calc R U . . .
C7 C 0.61599(14) 0.53148(15) 0.72627(13) 0.0575(5) Uani 1 1 d . . . . .
H7 H 0.6556 0.5866 0.7120 0.069 Uiso 1 1 calc R U . . .
C8 C 0.54768(12) 0.48093(12) 0.66139(11) 0.0408(4) Uani 1 1 d . . . . .
H8 H 0.5418 0.5012 0.6033 0.049 Uiso 1 1 calc R U . . .
C9 C 0.56599(10) 0.26606(11) 0.56612(9) 0.0326(3) Uani 1 1 d . . . . .
C10 C 0.62903(11) 0.23106(13) 0.64210(11) 0.0430(4) Uani 1 1 d . . . . .
H10 H 0.6019 0.2126 0.6900 0.052 Uiso 1 1 calc R U . . .
C11 C 0.73180(12) 0.22311(15) 0.64775(14) 0.0560(5) Uani 1 1 d . . . . .
H11 H 0.7737 0.1995 0.6995 0.067 Uiso 1 1 calc R U . . .
C12 C 0.77276(12) 0.24956(15) 0.57823(16) 0.0623(6) Uani 1 1 d . . . . .
H12 H 0.8424 0.2453 0.5827 0.075 Uiso 1 1 calc R U . . .
C13 C 0.71104(14) 0.28224(17) 0.50214(16) 0.0658(6) Uani 1 1 d . . . . .
H13 H 0.7387 0.2996 0.4543 0.079 Uiso 1 1 calc R U . . .
C14 C 0.60746(12) 0.28975(15) 0.49546(12) 0.0490(4) Uani 1 1 d . . . . .
H14 H 0.5657 0.3109 0.4429 0.059 Uiso 1 1 calc R U . . .
C15 C 0.39242(9) 0.21350(11) 0.48754(8) 0.0284(3) Uani 1 1 d . . . . .
C16 C 0.40320(11) 0.10493(12) 0.49058(10) 0.0365(3) Uani 1 1 d . . . . .
H16 H 0.4523 0.0743 0.5346 0.044 Uiso 1 1 calc R U . . .
C17 C 0.34328(12) 0.04080(13) 0.43021(11) 0.0464(4) Uani 1 1 d . . . . .
H17 H 0.3493 -0.0329 0.4350 0.056 Uiso 1 1 calc R U . . .
C18 C 0.27441(12) 0.08534(15) 0.36278(10) 0.0469(4) Uani 1 1 d . . . . .
H18 H 0.2337 0.0420 0.3213 0.056 Uiso 1 1 calc R U . . .
C19 C 0.26557(11) 0.19297(15) 0.35652(10) 0.0438(4) Uani 1 1 d . . . . .
H19 H 0.2205 0.2233 0.3094 0.053 Uiso 1 1 calc R U . . .
C20 C 0.32296(10) 0.25774(12) 0.41944(9) 0.0360(3) Uani 1 1 d . . . . .
H20 H 0.3147 0.3313 0.4159 0.043 Uiso 1 1 calc R U . . .
C21 C 0.30921(9) 0.35268(10) 0.61355(8) 0.0259(3) Uani 1 1 d . . . . .
C22 C 0.23860(9) 0.27113(10) 0.59442(8) 0.0265(3) Uani 1 1 d . . . . .
H22 H 0.2593 0.2036 0.5810 0.032 Uiso 1 1 calc R U . . .
C23 C 0.13877(9) 0.28897(10) 0.59503(8) 0.0258(3) Uani 1 1 d . . . . .
C24 C 0.10700(9) 0.38850(10) 0.61685(8) 0.0259(3) Uani 1 1 d . . . . .
C25 C 0.17682(9) 0.46903(10) 0.63496(8) 0.0268(3) Uani 1 1 d . . . . .
C26 C 0.27686(9) 0.45139(10) 0.63463(9) 0.0280(3) Uani 1 1 d . . . . .
H26 H 0.3234 0.5067 0.6488 0.034 Uiso 1 1 calc R U . . .
C27 C 0.07161(10) 0.62355(11) 0.60725(10) 0.0335(3) Uani 1 1 d . . . . .
H27A H 0.0451 0.5827 0.5546 0.040 Uiso 1 1 calc R U . . .
H27B H 0.0956 0.6915 0.5901 0.040 Uiso 1 1 calc R U . . .
C28 C -0.00989(10) 0.64127(11) 0.65707(10) 0.0343(3) Uani 1 1 d . . . . .
C29 C -0.07647(10) 0.54633(12) 0.66640(9) 0.0341(3) Uani 1 1 d . . . . .
C30 C -0.02368(10) 0.44194(11) 0.68868(9) 0.0330(3) Uani 1 1 d . . . . .
H30A H 0.0353 0.4514 0.7358 0.040 Uiso 1 1 calc R U . . .
H30B H -0.0689 0.3915 0.7077 0.040 Uiso 1 1 calc R U . . .
C31 C 0.09031(10) 0.11545(10) 0.54616(9) 0.0301(3) Uani 1 1 d . . . . .
H31A H 0.1362 0.0781 0.5928 0.036 Uiso 1 1 calc R U . . .
H31B H 0.1232 0.1241 0.4972 0.036 Uiso 1 1 calc R U . . .
C32 C -0.00648(10) 0.05491(10) 0.51853(9) 0.0295(3) Uani 1 1 d . . . . .

loop_
_atom_site_aniso_label
_atom_site_aniso_U_11
_atom_site_aniso_U_22
_atom_site_aniso_U_33
_atom_site_aniso_U_23
_atom_site_aniso_U_13
_atom_site_aniso_U_12
F1 0.0448(5) 0.0498(6) 0.0529(6) -0.0230(4) 0.0125(4) -0.0045(4)
F2 0.0405(5) 0.0399(5) 0.0850(7) 0.0137(5) 0.0185(5) 0.0190(4)
F3 0.0444(5) 0.0484(5) 0.0697(6) -0.0096(5) 0.0339(5) 0.0042(4)
F4 0.0291(4) 0.0516(6) 0.0610(6) -0.0078(5) -0.0061(4) 0.0057(4)
F5 0.0471(5) 0.0452(5) 0.0605(6) -0.0195(4) 0.0313(5) -0.0165(4)
F6 0.0359(5) 0.0275(4) 0.0714(6) -0.0006(4) -0.0095(4) 0.0036(4)
O1 0.0245(5) 0.0240(5) 0.0532(6) -0.0116(4) 0.0125(4) -0.0038(4)
O2 0.0198(4) 0.0350(5) 0.0419(5) -0.0130(4) 0.0049(4) 0.0009(4)
O3 0.0253(5) 0.0256(5) 0.0492(6) -0.0126(4) 0.0006(4) 0.0044(4)
C1 0.0233(6) 0.0287(7) 0.0322(7) 0.0001(5) 0.0052(5) 0.0027(5)
C2 0.0227(6) 0.0259(6) 0.0329(7) -0.0002(5) 0.0055(5) 0.0003(5)
C3 0.0207(6) 0.0285(6) 0.0372(7) -0.0052(5) 0.0068(5) 0.0005(5)
C4 0.0341(7) 0.0407(8) 0.0400(8) -0.0049(6) 0.0113(6) -0.0106(6)
C5 0.0497(9) 0.0613(11) 0.0381(9) -0.0078(8) 0.0072(7) -0.0154(8)
C6 0.0528(10) 0.0734(13) 0.0493(10) -0.0197(9) 0.0066(8) -0.0319(10)
C7 0.0557(11) 0.0564(11) 0.0624(12) -0.0101(9) 0.0175(9) -0.0331(9)
C8 0.0415(8) 0.0392(8) 0.0431(9) -0.0013(7) 0.0121(7) -0.0101(7)
C9 0.0240(6) 0.0308(7) 0.0426(8) -0.0082(6) 0.0067(6) 0.0026(5)
C10 0.0316(7) 0.0449(9) 0.0489(9) -0.0092(7) 0.0009(6) 0.0093(6)
C11 0.0320(8) 0.0521(10) 0.0751(13) -0.0200(9) -0.0081(8) 0.0121(7)
C12 0.0236(8) 0.0559(11) 0.1066(17) -0.0248(11) 0.0123(9) 0.0024(7)
C13 0.0409(10) 0.0730(13) 0.0935(16) -0.0050(11) 0.0370(10) 0.0000(9)
C14 0.0360(8) 0.0580(10) 0.0567(10) 0.0001(8) 0.0179(7) 0.0041(7)
C15 0.0230(6) 0.0346(7) 0.0287(7) -0.0026(5) 0.0078(5) 0.0034(5)
C16 0.0337(7) 0.0362(8) 0.0371(8) -0.0037(6) 0.0021(6) 0.0053(6)
C17 0.0465(9) 0.0392(9) 0.0510(10) -0.0119(7) 0.0048(7) -0.0004(7)
C18 0.0369(8) 0.0636(11) 0.0387(8) -0.0205(8) 0.0051(7) -0.0048(8)
C19 0.0306(7) 0.0711(11) 0.0285(7) -0.0012(7) 0.0034(6) 0.0109(7)
C20 0.0316(7) 0.0427(8) 0.0341(7) 0.0017(6) 0.0078(6) 0.0088(6)
C21 0.0224(6) 0.0270(6) 0.0281(6) -0.0014(5) 0.0051(5) 0.0008(5)
C22 0.0256(6) 0.0225(6) 0.0319(7) -0.0034(5) 0.0073(5) 0.0018(5)
C23 0.0236(6) 0.0245(6) 0.0287(6) -0.0035(5) 0.0044(5) -0.0028(5)
C24 0.0192(6) 0.0280(6) 0.0294(6) -0.0038(5) 0.0029(5) 0.0021(5)
C25 0.0254(6) 0.0238(6) 0.0301(7) -0.0057(5) 0.0035(5) 0.0022(5)
C26 0.0228(6) 0.0253(6) 0.0348(7) -0.0050(5) 0.0037(5) -0.0023(5)
C27 0.0309(7) 0.0267(7) 0.0438(8) 0.0019(6) 0.0096(6) 0.0040(5)
C28 0.0297(7) 0.0298(7) 0.0423(8) -0.0030(6) 0.0052(6) 0.0085(6)
C29 0.0242(6) 0.0398(8) 0.0391(8) -0.0067(6) 0.0090(6) 0.0045(6)
C30 0.0288(7) 0.0326(7) 0.0402(8) -0.0014(6) 0.0134(6) 0.0006(6)
C31 0.0260(6) 0.0218(6) 0.0431(8) -0.0058(5) 0.0088(6) -0.0008(5)
C32 0.0244(6) 0.0246(7) 0.0400(8) -0.0032(6) 0.0080(5) 0.0002(5)

loop_
_atom_type_symbol
_atom_type_description
_atom_type_scat_dispersion_real
_atom_type_scat_dispersion_imag
_atom_type_scat_source
C C 0.0033 0.0016 'International Tables Vol C Tables 4.2.6.8 and 6.1.1.4'
H H 0.0000 0.0000 'International Tables Vol C Tables 4.2.6.8 and 6.1.1.4'
F F 0.0171 0.0103 'International Tables Vol C Tables 4.2.6.8 and 6.1.1.4'
O O 0.0106 0.0060 'International Tables Vol C Tables 4.2.6.8 and 6.1.1.4'

loop_
_geom_angle_atom_site_label_1
_geom_angle_atom_site_label_2
_geom_angle_atom_site_label_3
_geom_angle
_geom_angle_site_symmetry_1
_geom_angle_site_symmetry_3
_geom_angle_publ_flag
C23 O1 C31 116.95(10) . . ?
C24 O2 C30 118.13(10) . . ?
C25 O3 C27 118.68(10) . . ?
C2 C1 C15 124.28(11) . . ?
C2 C1 C9 121.24(12) . . ?
C15 C1 C9 114.45(11) . . ?
C1 C2 C21 125.40(12) . . ?
C1 C2 C3 119.64(11) . . ?
C21 C2 C3 114.96(11) . . ?
C4 C3 C8 118.52(13) . . ?
C4 C3 C2 119.58(12) . . ?
C8 C3 C2 121.86(13) . . ?
C5 C4 C3 120.95(14) . . ?
C5 C4 H4 119.5 . . ?
C3 C4 H4 119.5 . . ?
C4 C5 C6 119.74(16) . . ?
C4 C5 H5 120.1 . . ?
C6 C5 H5 120.1 . . ?
C7 C6 C5 120.16(16) . . ?
C7 C6 H6 119.9 . . ?
C5 C6 H6 119.9 . . ?
C6 C7 C8 120.37(16) . . ?
C6 C7 H7 119.8 . . ?
C8 C7 H7 119.8 . . ?
C7 C8 C3 120.20(15) . . ?
C7 C8 H8 119.9 . . ?
C3 C8 H8 119.9 . . ?
C14 C9 C10 118.64(14) . . ?
C14 C9 C1 119.48(13) . . ?
C10 C9 C1 121.88(13) . . ?
C11 C10 C9 120.52(17) . . ?
C11 C10 H10 119.7 . . ?
C9 C10 H10 119.7 . . ?
C12 C11 C10 120.52(17) . . ?
C12 C11 H11 119.7 . . ?
C10 C11 H11 119.7 . . ?
C13 C12 C11 119.54(15) . . ?
C13 C12 H12 120.2 . . ?
C11 C12 H12 120.2 . . ?
C12 C13 C14 120.45(19) . . ?
C12 C13 H13 119.8 . . ?
C14 C13 H13 119.8 . . ?
C9 C14 C13 120.28(17) . . ?
C9 C14 H14 119.9 . . ?
C13 C14 H14 119.9 . . ?
C16 C15 C20 118.56(13) . . ?
C16 C15 C1 118.35(12) . . ?
C20 C15 C1 123.09(13) . . ?
C17 C16 C15 121.27(14) . . ?
C17 C16 H16 119.4 . . ?
C15 C16 H16 119.4 . . ?
C16 C17 C18 119.76(15) . . ?
C16 C17 H17 120.1 . . ?
C18 C17 H17 120.1 . . ?
C19 C18 C17 119.81(15) . . ?
C19 C18 H18 120.1 . . ?
C17 C18 H18 120.1 . . ?
C18 C19 C20 120.51(14) . . ?
C18 C19 H19 119.7 . . ?
C20 C19 H19 119.7 . . ?
C15 C20 C19 119.97(14) . . ?
C15 C20 H20 120.0 . . ?
C19 C20 H20 120.0 . . ?
C26 C21 C22 118.46(11) . . ?
C26 C21 C2 117.95(11) . . ?
C22 C21 C2 123.58(11) . . ?
C23 C22 C21 120.70(11) . . ?
C23 C22 H22 119.6 . . ?
C21 C22 H22 119.6 . . ?
O1 C23 C22 125.00(11) . . ?
O1 C23 C24 114.59(11) . . ?
C22 C23 C24 120.41(11) . . ?
O2 C24 C25 123.10(11) . . ?
O2 C24 C23 118.06(11) . . ?
C25 C24 C23 118.67(11) . . ?
O3 C25 C24 121.94(11) . . ?
O3 C25 C26 116.80(11) . . ?
C24 C25 C26 121.05(12) . . ?
C25 C26 C21 120.66(12) . . ?
C25 C26 H26 119.7 . . ?
C21 C26 H26 119.7 . . ?
O3 C27 C28 108.94(12) . . ?
O3 C27 H27A 109.9 . . ?
C28 C27 H27A 109.9 . . ?
O3 C27 H27B 109.9 . . ?
C28 C27 H27B 109.9 . . ?
H27A C27 H27B 108.3 . . ?
F1 C28 F2 106.43(11) . . ?
F1 C28 C27 109.49(11) . . ?
F2 C28 C27 107.82(12) . . ?
F1 C28 C29 107.43(12) . . ?
F2 C28 C29 108.43(11) . . ?
C27 C28 C29 116.78(11) . . ?
F4 C29 F3 106.81(11) . . ?
F4 C29 C30 108.98(12) . . ?
F3 C29 C30 108.42(12) . . ?
F4 C29 C28 107.43(12) . . ?
F3 C29 C28 108.25(11) . . ?
C30 C29 C28 116.54(11) . . ?
O2 C30 C29 108.27(11) . . ?
O2 C30 H30A 110.0 . . ?
C29 C30 H30A 110.0 . . ?
O2 C30 H30B 110.0 . . ?
C29 C30 H30B 110.0 . . ?
H30A C30 H30B 108.4 . . ?
O1 C31 C32 106.26(10) . . ?
O1 C31 H31A 110.5 . . ?
C32 C31 H31A 110.5 . . ?
O1 C31 H31B 110.5 . . ?
C32 C31 H31B 110.5 . . ?
H31A C31 H31B 108.7 . . ?
F6 C32 F5 106.33(11) . . ?
F6 C32 C31 110.78(11) . . ?
F5 C32 C31 110.70(11) . . ?
F6 C32 C32 107.12(14) . 3_556 ?
F5 C32 C32 107.55(13) . 3_556 ?
C31 C32 C32 113.99(13) . 3_556 ?

loop_
_geom_bond_atom_site_label_1
_geom_bond_atom_site_label_2
_geom_bond_distance
_geom_bond_site_symmetry_2
_geom_bond_publ_flag
F1 C28 1.3553(17) . ?
F2 C28 1.3587(16) . ?
F3 C29 1.3615(16) . ?
F4 C29 1.3546(17) . ?
F5 C32 1.3554(16) . ?
F6 C32 1.3551(16) . ?
O1 C23 1.3721(15) . ?
O1 C31 1.4181(15) . ?
O2 C24 1.3787(15) . ?
O2 C30 1.4269(16) . ?
O3 C25 1.3819(15) . ?
O3 C27 1.4235(16) . ?
C1 C2 1.3485(18) . ?
C1 C15 1.4951(18) . ?
C1 C9 1.4990(17) . ?
C2 C21 1.4913(17) . ?
C2 C3 1.4978(18) . ?
C3 C4 1.388(2) . ?
C3 C8 1.389(2) . ?
C4 C5 1.377(2) . ?
C4 H4 0.9400 . ?
C5 C6 1.379(3) . ?
C5 H5 0.9400 . ?
C6 C7 1.366(3) . ?
C6 H6 0.9400 . ?
C7 C8 1.386(2) . ?
C7 H7 0.9400 . ?
C8 H8 0.9400 . ?
C9 C14 1.388(2) . ?
C9 C10 1.391(2) . ?
C10 C11 1.390(2) . ?
C10 H10 0.9400 . ?
C11 C12 1.376(3) . ?
C11 H11 0.9400 . ?
C12 C13 1.375(3) . ?
C12 H12 0.9400 . ?
C13 C14 1.398(2) . ?
C13 H13 0.9400 . ?
C14 H14 0.9400 . ?
C15 C16 1.384(2) . ?
C15 C20 1.3904(19) . ?
C16 C17 1.380(2) . ?
C16 H16 0.9400 . ?
C17 C18 1.381(2) . ?
C17 H17 0.9400 . ?
C18 C19 1.372(3) . ?
C18 H18 0.9400 . ?
C19 C20 1.394(2) . ?
C19 H19 0.9400 . ?
C20 H20 0.9400 . ?
C21 C26 1.3913(18) . ?
C21 C22 1.4018(18) . ?
C22 C23 1.3832(18) . ?
C22 H22 0.9400 . ?
C23 C24 1.4012(18) . ?
C24 C25 1.3843(18) . ?
C25 C26 1.3845(18) . ?
C26 H26 0.9400 . ?
C27 C28 1.510(2) . ?
C27 H27A 0.9800 . ?
C27 H27B 0.9800 . ?
C28 C29 1.534(2) . ?
C29 C30 1.512(2) . ?
C30 H30A 0.9800 . ?
C30 H30B 0.9800 . ?
C31 C32 1.5093(18) . ?
C31 H31A 0.9800 . ?
C31 H31B 0.9800 . ?
C32 C32 1.535(3) 3_556 ?

loop_
_geom_hbond_atom_site_label_D
_geom_hbond_atom_site_label_H
_geom_hbond_atom_site_label_A
_geom_hbond_distance_DH
_geom_hbond_distance_HA
_geom_hbond_distance_DA
_geom_hbond_angle_DHA
_geom_hbond_site_symmetry_A
C27 H27A O2 0.98 2.60 3.4308(18) 143.0 3_566

loop_
_geom_torsion_atom_site_label_1
_geom_torsion_atom_site_label_2
_geom_torsion_atom_site_label_3
_geom_torsion_atom_site_label_4
_geom_torsion
_geom_torsion_site_symmetry_1
_geom_torsion_site_symmetry_2
_geom_torsion_site_symmetry_3
_geom_torsion_site_symmetry_4
_geom_torsion_publ_flag
C15 C1 C2 C21 0.8(2) . . . . ?
C9 C1 C2 C21 -177.44(12) . . . . ?
C15 C1 C2 C3 -179.79(12) . . . . ?
C9 C1 C2 C3 1.9(2) . . . . ?
C1 C2 C3 C4 -112.12(15) . . . . ?
C21 C2 C3 C4 67.31(16) . . . . ?
C1 C2 C3 C8 65.42(18) . . . . ?
C21 C2 C3 C8 -115.15(14) . . . . ?
C8 C3 C4 C5 -2.8(2) . . . . ?
C2 C3 C4 C5 174.86(14) . . . . ?
C3 C4 C5 C6 1.8(3) . . . . ?
C4 C5 C6 C7 0.6(3) . . . . ?
C5 C6 C7 C8 -2.0(3) . . . . ?
C6 C7 C8 C3 0.9(3) . . . . ?
C4 C3 C8 C7 1.4(2) . . . . ?
C2 C3 C8 C7 -176.15(15) . . . . ?
C2 C1 C9 C14 -123.69(16) . . . . ?
C15 C1 C9 C14 57.87(18) . . . . ?
C2 C1 C9 C10 57.0(2) . . . . ?
C15 C1 C9 C10 -121.43(15) . . . . ?
C14 C9 C10 C11 1.9(2) . . . . ?
C1 C9 C10 C11 -178.79(14) . . . . ?
C9 C10 C11 C12 -0.1(3) . . . . ?
C10 C11 C12 C13 -1.2(3) . . . . ?
C11 C12 C13 C14 0.7(3) . . . . ?
C10 C9 C14 C13 -2.4(2) . . . . ?
C1 C9 C14 C13 178.26(16) . . . . ?
C12 C13 C14 C9 1.1(3) . . . . ?
C2 C1 C15 C16 -117.85(15) . . . . ?
C9 C1 C15 C16 60.54(17) . . . . ?
C2 C1 C15 C20 61.3(2) . . . . ?
C9 C1 C15 C20 -120.34(14) . . . . ?
C20 C15 C16 C17 -3.2(2) . . . . ?
C1 C15 C16 C17 175.94(14) . . . . ?
C15 C16 C17 C18 3.2(2) . . . . ?
C16 C17 C18 C19 -0.4(3) . . . . ?
C17 C18 C19 C20 -2.3(2) . . . . ?
C16 C15 C20 C19 0.4(2) . . . . ?
C1 C15 C20 C19 -178.68(13) . . . . ?
C18 C19 C20 C15 2.3(2) . . . . ?
C1 C2 C21 C26 -144.79(14) . . . . ?
C3 C2 C21 C26 35.81(17) . . . . ?
C1 C2 C21 C22 35.9(2) . . . . ?
C3 C2 C21 C22 -143.53(13) . . . . ?
C26 C21 C22 C23 1.11(19) . . . . ?
C2 C21 C22 C23 -179.55(12) . . . . ?
C31 O1 C23 C22 -5.24(19) . . . . ?
C31 O1 C23 C24 174.94(12) . . . . ?
C21 C22 C23 O1 178.67(12) . . . . ?
C21 C22 C23 C24 -1.5(2) . . . . ?
C30 O2 C24 C25 -59.25(17) . . . . ?
C30 O2 C24 C23 125.51(13) . . . . ?
O1 C23 C24 O2 -2.68(17) . . . . ?
C22 C23 C24 O2 177.49(12) . . . . ?
O1 C23 C24 C25 -178.13(12) . . . . ?
C22 C23 C24 C25 2.03(19) . . . . ?
C27 O3 C25 C24 -55.66(18) . . . . ?
C27 O3 C25 C26 129.46(13) . . . . ?
O2 C24 C25 O3 7.9(2) . . . . ?
C23 C24 C25 O3 -176.89(12) . . . . ?
O2 C24 C25 C26 -177.43(12) . . . . ?
C23 C24 C25 C26 -2.2(2) . . . . ?
O3 C25 C26 C21 176.81(12) . . . . ?
C24 C25 C26 C21 1.9(2) . . . . ?
C22 C21 C26 C25 -1.3(2) . . . . ?
C2 C21 C26 C25 179.34(12) . . . . ?
C25 O3 C27 C28 117.81(13) . . . . ?
O3 C27 C28 F1 45.71(15) . . . . ?
O3 C27 C28 F2 161.10(11) . . . . ?
O3 C27 C28 C29 -76.60(15) . . . . ?
F1 C28 C29 F4 157.75(10) . . . . ?
F2 C28 C29 F4 43.10(15) . . . . ?
C27 C28 C29 F4 -78.88(14) . . . . ?
F1 C28 C29 F3 42.75(14) . . . . ?
F2 C28 C29 F3 -71.90(15) . . . . ?
C27 C28 C29 F3 166.12(12) . . . . ?
F1 C28 C29 C30 -79.71(15) . . . . ?
F2 C28 C29 C30 165.65(12) . . . . ?
C27 C28 C29 C30 43.67(18) . . . . ?
C24 O2 C30 C29 118.73(12) . . . . ?
F4 C29 C30 O2 47.48(14) . . . . ?
F3 C29 C30 O2 163.39(11) . . . . ?
C28 C29 C30 O2 -74.25(15) . . . . ?
C23 O1 C31 C32 -172.74(11) . . . . ?
O1 C31 C32 F6 57.21(15) . . . . ?
O1 C31 C32 F5 -60.50(14) . . . . ?
O1 C31 C32 C32 178.11(14) . . . 3_556 ?
